data_7112583
loop_
_publ_author_name
'Luo, Yi'
'Li, Xiaoling'
'Chen, Tianfeng'
'Wang, Yi'
'Zheng, Wenjie'

_publ_section_title
;
 Synthesis of a novel thiophene derivative that induces cancer cell
 apoptosis through modulation of AKT and MAPK pathways
;
_journal_issue 9
_journal_name_full MedChemComm
_journal_page_first 1143
_journal_paper_doi 10.1039/c2md20041d
_journal_volume 3
_journal_year 2012
_chemical_formula_sum 'C12 H10 O2 S2'
_chemical_formula_weight 250.32
_chemical_name_systematic
;
?
;
_space_group_IT_number 14
_symmetry_cell_setting monoclinic
_symmetry_space_group_name_Hall '-P 2yn'
_symmetry_space_group_name_H-M 'P 1 21/n 1'
_atom_sites_solution_hydrogens geom
_atom_sites_solution_primary direct
_atom_sites_solution_secondary difmap
_audit_creation_method SHELXL-97
_cell_angle_alpha 90.00
_cell_angle_beta 92.902(4)
_cell_angle_gamma 90.00
_cell_formula_units_Z 2
_cell_length_a 5.6345(3)
_cell_length_b 6.2244(3)
_cell_length_c 16.3779(9)
_cell_measurement_temperature 293(2)
_cell_volume 573.66(5)
_computing_structure_refinement 'SHELXL-97 (Sheldrick, 1997)'
_computing_structure_solution 'SHELXS-97 (Sheldrick, 1990)'
_diffrn_ambient_temperature 293(2)
_diffrn_measured_fraction_theta_full 0.999
_diffrn_measured_fraction_theta_max 0.999
_diffrn_radiation_monochromator graphite
_diffrn_radiation_source 'fine-focus sealed tube'
_diffrn_radiation_type MoK\a
_diffrn_radiation_wavelength 0.71073
_diffrn_reflns_av_R_equivalents 0.0212
_diffrn_reflns_av_sigmaI/netI 0.0341
_diffrn_reflns_limit_h_max 6
_diffrn_reflns_limit_h_min -5
_diffrn_reflns_limit_k_max 6
_diffrn_reflns_limit_k_min -7
_diffrn_reflns_limit_l_max 19
_diffrn_reflns_limit_l_min -19
_diffrn_reflns_number 1982
_diffrn_reflns_theta_full 25.00
_diffrn_reflns_theta_max 25.00
_diffrn_reflns_theta_min 3.50
_exptl_absorpt_coefficient_mu 0.444
_exptl_absorpt_correction_T_max 0.936
_exptl_absorpt_correction_T_min 0.899
_exptl_absorpt_correction_type multi-scan
_exptl_crystal_density_diffrn 1.449
_exptl_crystal_density_method 'not measured'
_exptl_crystal_F_000 260
_exptl_crystal_size_max 0.28
_exptl_crystal_size_mid 0.2
_exptl_crystal_size_min 0.15
_refine_diff_density_max 0.557
_refine_diff_density_min -0.332
_refine_diff_density_rms 0.083
_refine_ls_extinction_method none
_refine_ls_goodness_of_fit_ref 1.092
_refine_ls_hydrogen_treatment constr
_refine_ls_matrix_type full
_refine_ls_number_parameters 73
_refine_ls_number_reflns 1010
_refine_ls_number_restraints 0
_refine_ls_restrained_S_all 1.092
_refine_ls_R_factor_all 0.0752
_refine_ls_R_factor_gt 0.0609
_refine_ls_shift/su_max 0.000
_refine_ls_shift/su_mean 0.000
_refine_ls_structure_factor_coef Fsqd
_refine_ls_weighting_details 'calc w=1/[\s^2^(Fo^2^)+(0.0922P)^2^+0.9192P] where P=(Fo^2^+2Fc^2^)/3'
_refine_ls_weighting_scheme calc
_refine_ls_wR_factor_gt 0.1745
_refine_ls_wR_factor_ref 0.1900
_reflns_number_gt 828
_reflns_number_total 1010
_reflns_threshold_expression >2sigma(I)
_cod_data_source_file c2md20041d.txt
_cod_data_source_block a
_cod_original_sg_symbol_H-M P2(1)/n
_cod_database_code 7112583

loop_
_symmetry_equiv_pos_as_xyz
'x, y, z'
'-x+1/2, y+1/2, -z+1/2'
'-x, -y, -z'
'x-1/2, -y-1/2, z-1/2'

loop_
_atom_site_label
_atom_site_type_symbol
_atom_site_fract_x
_atom_site_fract_y
_atom_site_fract_z
_atom_site_U_iso_or_equiv
_atom_site_adp_type
_atom_site_occupancy
_atom_site_symmetry_multiplicity
_atom_site_calc_flag
_atom_site_refinement_flags
S1 S 1.1012(2) -0.0356(2) 0.69660(8) 0.0580(5) Uani 1 1 d .
C1 C 0.9592(7) 0.0981(6) 0.6181(2) 0.0376(9) Uani 1 1 d .
C5 C 1.0715(7) 0.2877(6) 0.5837(2) 0.0404(9) Uani 1 1 d .
C2 C 0.7295(7) 0.0003(6) 0.5932(2) 0.0365(9) Uani 1 1 d .
H2 H 0.6239 0.0482 0.5516 0.044 Uiso 1 1 calc R
C3 C 0.6987(7) -0.1820(8) 0.6447(3) 0.0540(12) Uani 1 1 d .
H3 H 0.5652 -0.2698 0.6400 0.065 Uiso 1 1 calc R
C4 C 0.8822(8) -0.2172(8) 0.7017(3) 0.0516(11) Uani 1 1 d .
H4 H 0.8847 -0.3297 0.7391 0.062 Uiso 1 1 calc R
O1 O 1.2671(5) 0.3465(5) 0.6091(2) 0.0594(9) Uani 1 1 d .
C7 C 0.9352(7) 0.4030(7) 0.5154(2) 0.0418(10) Uani 1 1 d .
H7A H 0.7830 0.4485 0.5345 0.050 Uiso 1 1 calc R
H7B H 0.9045 0.3039 0.4704 0.050 Uiso 1 1 calc R

loop_
_atom_site_aniso_label
_atom_site_aniso_U_11
_atom_site_aniso_U_22
_atom_site_aniso_U_33
_atom_site_aniso_U_23
_atom_site_aniso_U_13
_atom_site_aniso_U_12
S1 0.0514(8) 0.0649(9) 0.0572(8) 0.0136(6) -0.0018(5) 0.0068(5)
C1 0.038(2) 0.040(2) 0.0353(19) -0.0041(17) 0.0002(15) 0.0093(17)
C5 0.041(2) 0.040(2) 0.041(2) -0.0054(18) 0.0009(16) 0.0080(17)
C2 0.039(2) 0.037(2) 0.0343(19) 0.0030(16) 0.0096(15) 0.0114(16)
C3 0.042(2) 0.058(3) 0.063(3) -0.006(2) 0.012(2) -0.002(2)
C4 0.047(2) 0.054(3) 0.055(3) 0.016(2) 0.0131(19) 0.009(2)
O1 0.0524(18) 0.057(2) 0.067(2) 0.0111(17) -0.0174(15) -0.0077(15)
C7 0.046(2) 0.039(2) 0.040(2) -0.0005(18) -0.0055(17) 0.0049(18)

loop_
_atom_type_symbol
_atom_type_description
_atom_type_scat_dispersion_real
_atom_type_scat_dispersion_imag
_atom_type_scat_source
C C 0.0033 0.0016 'International Tables Vol C Tables 4.2.6.8 and 6.1.1.4'
H H 0.0000 0.0000 'International Tables Vol C Tables 4.2.6.8 and 6.1.1.4'
O O 0.0106 0.0060 'International Tables Vol C Tables 4.2.6.8 and 6.1.1.4'
S S 0.1246 0.1234 'International Tables Vol C Tables 4.2.6.8 and 6.1.1.4'

loop_
_geom_angle_atom_site_label_1
_geom_angle_atom_site_label_2
_geom_angle_atom_site_label_3
_geom_angle
_geom_angle_site_symmetry_1
_geom_angle_site_symmetry_3
C4 S1 C1 92.8(2) . .
C5 C1 C2 128.1(3) . .
C5 C1 S1 119.4(3) . .
C2 C1 S1 112.5(3) . .
O1 C5 C1 120.8(4) . .
O1 C5 C7 122.0(4) . .
C1 C5 C7 117.1(3) . .
C3 C2 C1 107.2(3) . .
C3 C2 H2 126.4 . .
C1 C2 H2 126.4 . .
C4 C3 C2 114.7(4) . .
C4 C3 H3 122.7 . .
C2 C3 H3 122.7 . .
C3 C4 S1 112.9(4) . .
C3 C4 H4 123.6 . .
S1 C4 H4 123.6 . .
C5 C7 C7 113.1(4) . 3_766
C5 C7 H7A 109.0 . .
C7 C7 H7A 109.0 3_766 .
C5 C7 H7B 109.0 . .
C7 C7 H7B 109.0 3_766 .
H7A C7 H7B 107.8 . .

loop_
_geom_bond_atom_site_label_1
_geom_bond_atom_site_label_2
_geom_bond_distance
_geom_bond_site_symmetry_2
S1 C4 1.679(5) .
S1 C1 1.697(4) .
C1 C5 1.465(6) .
C1 C2 1.469(6) .
C5 O1 1.215(5) .
C5 C7 1.506(5) .
C2 C3 1.430(6) .
C2 H2 0.9300 .
C3 C4 1.375(6) .
C3 H3 0.9300 .
C4 H4 0.9300 .
C7 C7 1.511(8) 3_766
C7 H7A 0.9700 .
C7 H7B 0.9700 .

loop_
_geom_torsion_atom_site_label_1
_geom_torsion_atom_site_label_2
_geom_torsion_atom_site_label_3
_geom_torsion_atom_site_label_4
_geom_torsion
_geom_torsion_site_symmetry_4
C4 S1 C1 C5 -179.8(3) .
C4 S1 C1 C2 -0.1(3) .
C2 C1 C5 O1 -177.7(4) .
S1 C1 C5 O1 2.0(5) .
C2 C1 C5 C7 1.7(6) .
S1 C1 C5 C7 -178.7(3) .
C5 C1 C2 C3 179.6(4) .
S1 C1 C2 C3 0.0(4) .
C1 C2 C3 C4 0.2(5) .
C2 C3 C4 S1 -0.2(5) .
C1 S1 C4 C3 0.2(4) .
O1 C5 C7 C7 -1.1(7) 3_766
C1 C5 C7 C7 179.5(4) 3_766
